data_1575170
loop_
_publ_author_name
'Yu, Xuanchi'
'Zhang, Chenyu'
'Dong, Dongfang'
'Liu, Bing'
'Wang, Dali'
'Li, Tao'

_publ_section_title
;
 Visible-light-responsive indoleazopyrazole photoswitches: dual
 enhancement of redshift and half-life by ester modification at the
 <i>ortho</i> position.
;
_journal_issue 34
_journal_name_full 'Chemical science'
_journal_page_first 15620
_journal_page_last 15627
_journal_paper_doi 10.1039/d5sc03275j
_journal_volume 16
_journal_year 2025
_chemical_absolute_configuration ad
_chemical_formula_moiety 'C13 H13 N5'
_chemical_formula_sum 'C13 H13 N5'
_chemical_formula_weight 239.28
_space_group_crystal_system monoclinic
_space_group_IT_number 4
_space_group_name_Hall 'P 2yb'
_space_group_name_H-M_alt 'P 1 21 1'
_atom_sites_solution_hydrogens geom
_audit_creation_method SHELXL-2018/3
_audit_update_record
;
2025-02-17 deposited with the CCDC.	2025-07-21 downloaded from the CCDC.
;
_cell_angle_alpha 90
_cell_angle_beta 101.205(2)
_cell_angle_gamma 90
_cell_formula_units_Z 4
_cell_length_a 7.07950(10)
_cell_length_b 13.8474(3)
_cell_length_c 12.6001(3)
_cell_measurement_reflns_used 7747
_cell_measurement_temperature 100(2)
_cell_measurement_theta_max 76.3710
_cell_measurement_theta_min 3.5670
_cell_volume 1211.68(4)
_computing_structure_refinement 'SHELXL-2018/3 (Sheldrick, 2018)'
_computing_structure_solution 'SHELXT 2018/2 (Sheldrick, 2018)'
_diffrn_ambient_temperature 100(2)
_diffrn_measured_fraction_theta_full 0.998
_diffrn_measured_fraction_theta_max 0.965
_diffrn_measurement_device_type 'ROD, Synergy Custom DW system, HyPix'
_diffrn_radiation_type CuK\a
_diffrn_radiation_wavelength 1.54184
_diffrn_reflns_av_R_equivalents 0.0476
_diffrn_reflns_av_unetI/netI 0.0429
_diffrn_reflns_Laue_measured_fraction_full 0.998
_diffrn_reflns_Laue_measured_fraction_max 0.965
_diffrn_reflns_limit_h_max 7
_diffrn_reflns_limit_h_min -8
_diffrn_reflns_limit_k_max 17
_diffrn_reflns_limit_k_min -17
_diffrn_reflns_limit_l_max 15
_diffrn_reflns_limit_l_min -15
_diffrn_reflns_number 13680
_diffrn_reflns_point_group_measured_fraction_full 0.984
_diffrn_reflns_point_group_measured_fraction_max 0.925
_diffrn_reflns_theta_full 67.684
_diffrn_reflns_theta_max 77.230
_diffrn_reflns_theta_min 3.576
_exptl_absorpt_coefficient_mu 0.674
_exptl_absorpt_correction_T_max 1.00000
_exptl_absorpt_correction_T_min 0.50583
_exptl_absorpt_correction_type multi-scan
_exptl_absorpt_process_details
;
CrysAlisPro 1.171.43.90a (Rigaku Oxford Diffraction, 2023)
Empirical absorption correction using spherical harmonics,
implemented in SCALE3 ABSPACK scaling algorithm.
;
_exptl_crystal_colour yellow
_exptl_crystal_density_diffrn 1.312
_exptl_crystal_description block
_exptl_crystal_F_000 504
_exptl_crystal_size_max 0.180
_exptl_crystal_size_mid 0.160
_exptl_crystal_size_min 0.140
_refine_diff_density_max 0.266
_refine_diff_density_min -0.244
_refine_diff_density_rms 0.049
_refine_ls_abs_structure_details
;
 Refined as an inversion twin.
;
_refine_ls_abs_structure_Flack 0.4(6)
_refine_ls_extinction_method none
_refine_ls_goodness_of_fit_ref 0.859
_refine_ls_hydrogen_treatment constr
_refine_ls_matrix_type full
_refine_ls_number_parameters 330
_refine_ls_number_reflns 4743
_refine_ls_number_restraints 1
_refine_ls_restrained_S_all 0.859
_refine_ls_R_factor_all 0.0458
_refine_ls_R_factor_gt 0.0423
_refine_ls_shift/su_max 0.021
_refine_ls_shift/su_mean 0.000
_refine_ls_structure_factor_coef Fsqd
_refine_ls_weighting_details 'w=1/[\s^2^(Fo^2^)+(0.0107P)^2^+1.7437P] where P=(Fo^2^+2Fc^2^)/3'
_refine_ls_weighting_scheme calc
_refine_ls_wR_factor_gt 0.1002
_refine_ls_wR_factor_ref 0.1025
_reflns_Friedel_coverage 0.839
_reflns_Friedel_fraction_full 0.968
_reflns_Friedel_fraction_max 0.881
_reflns_number_gt 4434
_reflns_number_total 4743
_reflns_threshold_expression 'I > 2\s(I)'
_cod_data_source_file d5sc03275j2.cif
_cod_data_source_block t_CCDC2
_cod_depositor_comments 'Adding full bibliography for 1575168--1575171.cif.'
_cod_original_sg_symbol_H-M 'P 21'
_cod_database_code 1575170
_shelx_shelxl_version_number 2018/3
_shelx_space_group_comment
;
The symmetry employed for this shelxl refinement is uniquely defined
by the following loop, which should always be used as a source of
symmetry information in preference to the above space-group names.
They are only intended as comments.
;
_shelx_estimated_absorpt_t_min 0.888
_shelx_estimated_absorpt_t_max 0.912

loop_
_space_group_symop_operation_xyz
'x, y, z'
'-x, y+1/2, -z'

loop_
_atom_site_label
_atom_site_type_symbol
_atom_site_fract_x
_atom_site_fract_y
_atom_site_fract_z
_atom_site_U_iso_or_equiv
_atom_site_adp_type
_atom_site_occupancy
_atom_site_site_symmetry_order
_atom_site_calc_flag
_atom_site_refinement_flags_posn
_atom_site_refinement_flags_adp
_atom_site_refinement_flags_occupancy
_atom_site_disorder_assembly
_atom_site_disorder_group
C21 C 0.9547(5) 0.6355(2) 0.7614(3) 0.0195(6) Uani 1 1 d . . . . .
C23 C 0.1577(5) 0.4131(2) 0.8253(3) 0.0210(6) Uani 1 1 d . . . . .
H23 H 0.195920 0.423206 0.901025 0.025 Uiso 1 1 calc R U . . .
C24 C 0.2551(5) 0.4428(2) 0.7461(3) 0.0212(6) Uani 1 1 d . . . . .
C15 C 0.6606(5) 0.5683(2) 0.6997(3) 0.0198(6) Uani 1 1 d . . . . .
C6 C -0.2802(5) 0.4055(2) 0.2353(3) 0.0198(6) Uani 1 1 d . . . . .
N6 N 0.9124(4) 0.64119(19) 0.6495(2) 0.0213(6) Uani 1 1 d . . . . .
C5 C -0.2832(5) 0.4060(2) 0.1241(3) 0.0227(7) Uani 1 1 d . . . . .
H5 H -0.179988 0.433615 0.096286 0.027 Uiso 1 1 calc R U . . .
N5 N 0.5106(4) 0.6546(2) 0.3542(2) 0.0310(7) Uani 1 1 d . . . . .
C14 C 0.7367(5) 0.6010(2) 0.6133(3) 0.0221(7) Uani 1 1 d . . . . .
H14 H 0.675272 0.596070 0.539456 0.027 Uiso 1 1 calc R U . . .
C20 C 1.1186(5) 0.6670(2) 0.8327(3) 0.0226(7) Uani 1 1 d . . . . .
H20 H 1.221853 0.697255 0.807282 0.027 Uiso 1 1 calc R U . . .
C2 C -0.5923(5) 0.3210(2) 0.2048(3) 0.0241(7) Uani 1 1 d . . . . .
H2 H -0.695366 0.292459 0.231923 0.029 Uiso 1 1 calc R U . . .
N2 N 0.0211(4) 0.4910(2) 0.3472(2) 0.0246(6) Uani 1 1 d . . . . .
C18 C 0.9723(5) 0.6071(2) 0.9789(3) 0.0241(7) Uani 1 1 d . . . . .
H18 H 0.981798 0.597291 1.054373 0.029 Uiso 1 1 calc R U . . .
C16 C 0.7998(5) 0.5901(2) 0.7969(3) 0.0198(6) Uani 1 1 d . . . . .
C17 C 0.8089(5) 0.5765(2) 0.9080(3) 0.0211(6) Uani 1 1 d . . . . .
H17 H 0.705543 0.546970 0.933956 0.025 Uiso 1 1 calc R U . . .
C13 C 0.6737(5) 0.6678(3) 0.2022(3) 0.0269(7) Uani 1 1 d . . . . .
H13A H 0.688934 0.737333 0.215454 0.040 Uiso 1 1 calc R U . . .
H13B H 0.644293 0.655739 0.124063 0.040 Uiso 1 1 calc R U . . .
H13C H 0.793293 0.634521 0.234372 0.040 Uiso 1 1 calc R U . . .
C12 C 0.3522(5) 0.6099(3) 0.3719(3) 0.0307(8) Uani 1 1 d . . . . .
H12 H 0.309042 0.611758 0.438710 0.037 Uiso 1 1 calc R U . . .
C1 C -0.4361(5) 0.3632(2) 0.2732(3) 0.0193(6) Uani 1 1 d . . . . .
N1 N -0.4055(4) 0.37381(19) 0.3845(2) 0.0215(6) Uani 1 1 d . . . . .
C19 C 1.1250(5) 0.6527(2) 0.9414(3) 0.0248(7) Uani 1 1 d . . . . .
H19 H 1.234409 0.673841 0.992121 0.030 Uiso 1 1 calc R U . . .
C7 C -0.1533(5) 0.4420(2) 0.3307(3) 0.0221(7) Uani 1 1 d . . . . .
N7 N 0.4828(4) 0.52237(19) 0.6820(2) 0.0225(6) Uani 1 1 d . . . . .
C25 C 0.1406(5) 0.4113(3) 0.6487(3) 0.0283(8) Uani 1 1 d . . . . .
H25 H 0.170738 0.421574 0.579360 0.034 Uiso 1 1 calc R U . . .
C8 C -0.2376(5) 0.4208(2) 0.4182(3) 0.0234(7) Uani 1 1 d . . . . .
H8 H -0.185002 0.436859 0.491262 0.028 Uiso 1 1 calc R U . . .
N8 N 0.4325(4) 0.4922(2) 0.7681(2) 0.0206(6) Uani 1 1 d . . . . .
C3 C -0.5900(5) 0.3226(3) 0.0952(3) 0.0267(7) Uani 1 1 d . . . . .
H3 H -0.693380 0.293875 0.045989 0.032 Uiso 1 1 calc R U . . .
N3 N 0.0845(4) 0.5057(2) 0.2607(2) 0.0232(6) Uani 1 1 d . . . . .
C4 C -0.4390(5) 0.3656(2) 0.0551(3) 0.0251(7) Uani 1 1 d . . . . .
H4 H -0.443690 0.367021 -0.020761 0.030 Uiso 1 1 calc R U . . .
N4 N 0.5175(4) 0.6319(2) 0.2505(2) 0.0213(6) Uani 1 1 d . . . . .
C22 C 1.0406(5) 0.6794(3) 0.5822(3) 0.0297(8) Uani 1 1 d . . . . .
H22A H 1.067781 0.747485 0.600007 0.045 Uiso 1 1 calc R U . . .
H22B H 0.978890 0.673602 0.505813 0.045 Uiso 1 1 calc R U . . .
H22C H 1.161261 0.642698 0.595546 0.045 Uiso 1 1 calc R U . . .
C11 C 0.2575(5) 0.5600(2) 0.2805(3) 0.0228(7) Uani 1 1 d . . . . .
C10 C 0.3692(5) 0.5753(2) 0.2041(3) 0.0213(6) Uani 1 1 d . . . . .
H10 H 0.346241 0.550738 0.132339 0.026 Uiso 1 1 calc R U . . .
N10 N -0.0154(4) 0.3652(2) 0.6659(2) 0.0283(7) Uani 1 1 d . . . . .
C9 C -0.5370(5) 0.3437(3) 0.4540(3) 0.0295(8) Uani 1 1 d . . . . .
H9A H -0.661395 0.376070 0.430949 0.044 Uiso 1 1 calc R U . . .
H9B H -0.482881 0.361333 0.529109 0.044 Uiso 1 1 calc R U . . .
H9C H -0.555290 0.273636 0.448747 0.044 Uiso 1 1 calc R U . . .
N9 N -0.0018(4) 0.3671(2) 0.7745(2) 0.0214(6) Uani 1 1 d . . . . .
C26 C -0.1551(5) 0.3263(3) 0.8215(3) 0.0271(7) Uani 1 1 d . . . . .
H26A H -0.267943 0.368747 0.806273 0.041 Uiso 1 1 calc R U . . .
H26B H -0.111738 0.320136 0.899915 0.041 Uiso 1 1 calc R U . . .
H26C H -0.189429 0.262462 0.790039 0.041 Uiso 1 1 calc R U . . .

loop_
_atom_site_aniso_label
_atom_site_aniso_U_11
_atom_site_aniso_U_22
_atom_site_aniso_U_33
_atom_site_aniso_U_23
_atom_site_aniso_U_13
_atom_site_aniso_U_12
C21 0.0222(17) 0.0147(14) 0.0230(16) 0.0010(12) 0.0076(12) 0.0036(12)
C23 0.0216(16) 0.0186(15) 0.0224(16) 0.0006(12) 0.0033(12) 0.0031(13)
C24 0.0178(16) 0.0201(15) 0.0261(16) 0.0030(13) 0.0054(12) 0.0040(12)
C15 0.0185(16) 0.0174(15) 0.0241(16) 0.0010(13) 0.0057(12) 0.0024(12)
C6 0.0164(16) 0.0154(14) 0.0275(17) 0.0010(12) 0.0046(12) 0.0031(12)
N6 0.0217(15) 0.0186(13) 0.0251(14) 0.0028(11) 0.0081(11) -0.0001(11)
C5 0.0193(16) 0.0211(15) 0.0289(18) 0.0038(13) 0.0076(13) 0.0022(13)
N5 0.0225(15) 0.0451(19) 0.0261(15) -0.0055(13) 0.0061(12) -0.0047(13)
C14 0.0238(17) 0.0206(15) 0.0218(16) 0.0013(12) 0.0039(12) 0.0033(13)
C20 0.0206(17) 0.0184(15) 0.0302(17) -0.0012(14) 0.0083(13) -0.0022(13)
C2 0.0229(17) 0.0187(15) 0.0313(18) 0.0010(14) 0.0063(14) -0.0030(13)
N2 0.0237(15) 0.0235(14) 0.0274(15) 0.0026(12) 0.0067(11) 0.0019(12)
C18 0.0264(17) 0.0257(16) 0.0212(16) -0.0002(13) 0.0071(13) 0.0000(13)
C16 0.0162(15) 0.0167(15) 0.0272(17) -0.0017(13) 0.0057(12) 0.0019(12)
C17 0.0200(16) 0.0191(15) 0.0259(16) -0.0005(13) 0.0087(12) -0.0003(12)
C13 0.0241(18) 0.0240(17) 0.0351(19) 0.0044(15) 0.0118(14) -0.0014(14)
C12 0.0227(18) 0.043(2) 0.0297(18) -0.0016(16) 0.0132(14) -0.0020(16)
C1 0.0172(16) 0.0158(14) 0.0259(16) 0.0021(13) 0.0070(12) 0.0017(12)
N1 0.0180(14) 0.0234(14) 0.0242(14) 0.0025(11) 0.0064(10) 0.0013(11)
C19 0.0231(18) 0.0225(16) 0.0278(17) -0.0045(13) 0.0023(13) -0.0029(13)
C7 0.0173(16) 0.0199(15) 0.0293(17) 0.0019(13) 0.0051(13) 0.0015(12)
N7 0.0224(15) 0.0216(15) 0.0236(14) 0.0021(11) 0.0052(11) 0.0024(11)
C25 0.0232(18) 0.039(2) 0.0238(17) -0.0001(15) 0.0072(13) -0.0006(15)
C8 0.0237(17) 0.0217(16) 0.0242(17) -0.0004(13) 0.0035(13) 0.0031(13)
N8 0.0170(14) 0.0204(13) 0.0246(14) 0.0007(11) 0.0051(11) 0.0022(11)
C3 0.0259(19) 0.0234(16) 0.0289(18) -0.0038(14) 0.0008(14) -0.0014(14)
N3 0.0213(15) 0.0229(14) 0.0256(14) 0.0012(11) 0.0051(11) 0.0024(11)
C4 0.0286(18) 0.0253(17) 0.0216(16) -0.0001(14) 0.0056(13) 0.0021(14)
N4 0.0183(14) 0.0207(13) 0.0253(14) 0.0006(11) 0.0056(11) -0.0003(11)
C22 0.034(2) 0.0302(18) 0.0285(18) 0.0026(15) 0.0146(15) -0.0043(16)
C11 0.0143(16) 0.0242(17) 0.0298(18) 0.0052(13) 0.0045(13) 0.0030(12)
C10 0.0181(16) 0.0193(15) 0.0261(16) -0.0005(13) 0.0030(12) 0.0000(12)
N10 0.0213(15) 0.0392(18) 0.0244(14) 0.0003(13) 0.0046(11) -0.0032(13)
C9 0.029(2) 0.033(2) 0.0289(18) 0.0043(14) 0.0123(15) -0.0012(15)
N9 0.0140(13) 0.0231(14) 0.0278(14) 0.0015(12) 0.0052(11) 0.0020(11)
C26 0.0252(19) 0.0247(17) 0.0336(19) 0.0028(14) 0.0107(15) -0.0001(14)

loop_
_atom_type_symbol
_atom_type_description
_atom_type_scat_dispersion_real
_atom_type_scat_dispersion_imag
_atom_type_scat_source
C C 0.0181 0.0091 'International Tables Vol C Tables 4.2.6.8 and 6.1.1.4'
H H 0.0000 0.0000 'International Tables Vol C Tables 4.2.6.8 and 6.1.1.4'
N N 0.0311 0.0180 'International Tables Vol C Tables 4.2.6.8 and 6.1.1.4'

loop_
_geom_angle_atom_site_label_1
_geom_angle_atom_site_label_2
_geom_angle_atom_site_label_3
_geom_angle
_geom_angle_site_symmetry_1
_geom_angle_site_symmetry_3
_geom_angle_publ_flag
N6 C21 C20 128.8(3) . . ?
N6 C21 C16 108.7(3) . . ?
C20 C21 C16 122.5(3) . . ?
N9 C23 C24 106.7(3) . . ?
C23 C24 C25 104.8(3) . . ?
C23 C24 N8 123.5(3) . . ?
C25 C24 N8 131.7(3) . . ?
C14 C15 N7 120.3(3) . . ?
C14 C15 C16 107.0(3) . . ?
N7 C15 C16 132.7(3) . . ?
C5 C6 C1 118.7(3) . . ?
C5 C6 C7 135.9(3) . . ?
C1 C6 C7 105.3(3) . . ?
C14 N6 C21 108.8(3) . . ?
C14 N6 C22 125.9(3) . . ?
C21 N6 C22 125.2(3) . . ?
C4 C5 C6 118.9(3) . . ?
C12 N5 N4 104.0(3) . . ?
N6 C14 C15 110.0(3) . . ?
C19 C20 C21 117.3(3) . . ?
C3 C2 C1 116.7(3) . . ?
N3 N2 C7 113.7(3) . . ?
C17 C18 C19 121.3(3) . . ?
C17 C16 C21 119.3(3) . . ?
C17 C16 C15 135.2(3) . . ?
C21 C16 C15 105.5(3) . . ?
C18 C17 C16 118.3(3) . . ?
N5 C12 C11 112.0(3) . . ?
N1 C1 C2 128.4(3) . . ?
N1 C1 C6 108.6(3) . . ?
C2 C1 C6 123.0(3) . . ?
C8 N1 C1 109.0(3) . . ?
C8 N1 C9 125.1(3) . . ?
C1 N1 C9 125.9(3) . . ?
C20 C19 C18 121.3(3) . . ?
C8 C7 N2 119.6(3) . . ?
C8 C7 C6 107.1(3) . . ?
N2 C7 C6 133.3(3) . . ?
N8 N7 C15 114.0(3) . . ?
N10 C25 C24 111.4(3) . . ?
N1 C8 C7 110.0(3) . . ?
N7 N8 C24 112.1(3) . . ?
C2 C3 C4 121.6(3) . . ?
N2 N3 C11 111.8(3) . . ?
C5 C4 C3 121.1(3) . . ?
C10 N4 N5 112.5(3) . . ?
C10 N4 C13 127.6(3) . . ?
N5 N4 C13 119.9(3) . . ?
C10 C11 C12 104.6(3) . . ?
C10 C11 N3 123.6(3) . . ?
C12 C11 N3 131.8(3) . . ?
N4 C10 C11 106.9(3) . . ?
C25 N10 N9 104.9(3) . . ?
C23 N9 N10 112.3(3) . . ?
C23 N9 C26 128.1(3) . . ?
N10 N9 C26 119.6(3) . . ?

loop_
_geom_bond_atom_site_label_1
_geom_bond_atom_site_label_2
_geom_bond_distance
_geom_bond_site_symmetry_2
_geom_bond_publ_flag
C21 N6 1.385(4) . ?
C21 C20 1.392(5) . ?
C21 C16 1.411(5) . ?
C23 N9 1.345(4) . ?
C23 C24 1.382(5) . ?
C24 C25 1.401(5) . ?
C24 N8 1.410(4) . ?
C15 C14 1.381(4) . ?
C15 N7 1.389(4) . ?
C15 C16 1.447(5) . ?
C6 C5 1.398(5) . ?
C6 C1 1.412(5) . ?
C6 C7 1.445(5) . ?
N6 C14 1.358(4) . ?
N6 C22 1.456(4) . ?
C5 C4 1.382(5) . ?
N5 C12 1.337(5) . ?
N5 N4 1.354(4) . ?
C20 C19 1.376(5) . ?
C2 C3 1.384(5) . ?
C2 C1 1.392(5) . ?
N2 N3 1.272(4) . ?
N2 C7 1.389(4) . ?
C18 C17 1.384(5) . ?
C18 C19 1.410(5) . ?
C16 C17 1.401(5) . ?
C13 N4 1.449(4) . ?
C12 C11 1.397(5) . ?
C1 N1 1.385(4) . ?
N1 C8 1.349(4) . ?
N1 C9 1.458(4) . ?
C7 C8 1.383(5) . ?
N7 N8 1.276(4) . ?
C25 N10 1.329(5) . ?
C3 C4 1.401(5) . ?
N3 C11 1.418(4) . ?
N4 C10 1.349(4) . ?
C11 C10 1.375(5) . ?
N10 N9 1.353(4) . ?
N9 C26 1.449(4) . ?

loop_
_geom_torsion_atom_site_label_1
_geom_torsion_atom_site_label_2
_geom_torsion_atom_site_label_3
_geom_torsion_atom_site_label_4
_geom_torsion
_geom_torsion_site_symmetry_1
_geom_torsion_site_symmetry_2
_geom_torsion_site_symmetry_3
_geom_torsion_site_symmetry_4
_geom_torsion_publ_flag
N9 C23 C24 C25 0.3(4) . . . . ?
N9 C23 C24 N8 -178.7(3) . . . . ?
C20 C21 N6 C14 179.7(3) . . . . ?
C16 C21 N6 C14 0.0(4) . . . . ?
C20 C21 N6 C22 2.7(5) . . . . ?
C16 C21 N6 C22 -177.0(3) . . . . ?
C1 C6 C5 C4 0.4(5) . . . . ?
C7 C6 C5 C4 -177.2(4) . . . . ?
C21 N6 C14 C15 -0.1(4) . . . . ?
C22 N6 C14 C15 176.9(3) . . . . ?
N7 C15 C14 N6 -178.6(3) . . . . ?
C16 C15 C14 N6 0.1(4) . . . . ?
N6 C21 C20 C19 180.0(3) . . . . ?
C16 C21 C20 C19 -0.3(5) . . . . ?
N6 C21 C16 C17 -179.7(3) . . . . ?
C20 C21 C16 C17 0.6(5) . . . . ?
N6 C21 C16 C15 0.0(3) . . . . ?
C20 C21 C16 C15 -179.7(3) . . . . ?
C14 C15 C16 C17 179.6(3) . . . . ?
N7 C15 C16 C17 -2.0(6) . . . . ?
C14 C15 C16 C21 -0.1(3) . . . . ?
N7 C15 C16 C21 178.4(3) . . . . ?
C19 C18 C17 C16 1.2(5) . . . . ?
C21 C16 C17 C18 -1.0(4) . . . . ?
C15 C16 C17 C18 179.4(4) . . . . ?
N4 N5 C12 C11 -0.6(4) . . . . ?
C3 C2 C1 N1 177.9(3) . . . . ?
C3 C2 C1 C6 -0.4(5) . . . . ?
C5 C6 C1 N1 -178.0(3) . . . . ?
C7 C6 C1 N1 0.2(3) . . . . ?
C5 C6 C1 C2 0.6(5) . . . . ?
C7 C6 C1 C2 178.9(3) . . . . ?
C2 C1 N1 C8 -178.6(3) . . . . ?
C6 C1 N1 C8 -0.1(3) . . . . ?
C2 C1 N1 C9 -1.4(5) . . . . ?
C6 C1 N1 C9 177.1(3) . . . . ?
C21 C20 C19 C18 0.5(5) . . . . ?
C17 C18 C19 C20 -1.0(5) . . . . ?
N3 N2 C7 C8 179.5(3) . . . . ?
N3 N2 C7 C6 -1.4(5) . . . . ?
C5 C6 C7 C8 177.5(4) . . . . ?
C1 C6 C7 C8 -0.3(4) . . . . ?
C5 C6 C7 N2 -1.7(7) . . . . ?
C1 C6 C7 N2 -179.5(3) . . . . ?
C14 C15 N7 N8 177.3(3) . . . . ?
C16 C15 N7 N8 -1.0(5) . . . . ?
C23 C24 C25 N10 -0.3(4) . . . . ?
N8 C24 C25 N10 178.7(3) . . . . ?
C1 N1 C8 C7 -0.1(4) . . . . ?
C9 N1 C8 C7 -177.3(3) . . . . ?
N2 C7 C8 N1 179.6(3) . . . . ?
C6 C7 C8 N1 0.3(4) . . . . ?
C15 N7 N8 C24 -177.6(3) . . . . ?
C23 C24 N8 N7 -172.0(3) . . . . ?
C25 C24 N8 N7 9.2(5) . . . . ?
C1 C2 C3 C4 -0.7(5) . . . . ?
C7 N2 N3 C11 177.1(3) . . . . ?
C6 C5 C4 C3 -1.5(5) . . . . ?
C2 C3 C4 C5 1.7(5) . . . . ?
C12 N5 N4 C10 0.2(4) . . . . ?
C12 N5 N4 C13 -179.6(3) . . . . ?
N5 C12 C11 C10 0.8(4) . . . . ?
N5 C12 C11 N3 -178.0(4) . . . . ?
N2 N3 C11 C10 171.3(3) . . . . ?
N2 N3 C11 C12 -10.1(5) . . . . ?
N5 N4 C10 C11 0.3(4) . . . . ?
C13 N4 C10 C11 -179.9(3) . . . . ?
C12 C11 C10 N4 -0.7(4) . . . . ?
N3 C11 C10 N4 178.3(3) . . . . ?
C24 C25 N10 N9 0.1(4) . . . . ?
C24 C23 N9 N10 -0.3(4) . . . . ?
C24 C23 N9 C26 -177.1(3) . . . . ?
C25 N10 N9 C23 0.1(4) . . . . ?
C25 N10 N9 C26 177.3(3) . . . . ?
